data_4333124
loop_
_publ_author_name
'Jimtaisong, Ampa'
'Luck, Rudy L.'

_publ_section_title
;
 Synthesis and Catalytic Epoxidation Activity with TBHP and H2O2of Dioxo-,
 Oxoperoxo-, and Oxodiperoxo Molybdenum(VI) and Tungsten(VI) Compounds
 Containing Monodentate or Bidentate Phosphine Oxide Ligands:&#x00A0;
 Crystal Structures of WCl2(O)2(OPMePh2)2, WCl2(O)(O2)(OPMePh2)2,
 MoCl2(O)2dppmO2&#x00B7;C4H10O, WCl2(O)2dppmO2, Mo(O)(O2)2dppmO2, and
 W(O)(O2)2dppmO2
;
_journal_issue 25
_journal_name_full 'Inorganic Chemistry'
_journal_page_first 10391
_journal_page_last 10402
_journal_paper_doi 10.1021/ic061455d
_journal_volume 45
_journal_year 2006
_chemical_compound_source 'synthesis as described'
_chemical_formula_moiety 'C25 H22 Mo1 O7 P2'
_chemical_formula_sum 'C25 H22 Mo O7 P2'
_chemical_formula_weight 592.31
_chemical_name_systematic
;
 ?
;
_space_group_IT_number 14
_symmetry_cell_setting monoclinic
_symmetry_Int_Tables_number 14
_symmetry_space_group_name_Hall '-P 2yn'
_symmetry_space_group_name_H-M 'P 1 21/n 1'
_atom_sites_solution_hydrogens geom
_atom_sites_solution_primary direct
_atom_sites_solution_secondary difmap
_audit_creation_date 2006-06-06T17:40:53-00:00
_audit_creation_method 'WinGX routine CIF_UPDATE'
_cell_angle_alpha 90
_cell_angle_beta 96.300(10)
_cell_angle_gamma 90
_cell_formula_units_Z 4
_cell_length_a 13.519(2)
_cell_length_b 10.978(3)
_cell_length_c 17.159(3)
_cell_measurement_reflns_used 25
_cell_measurement_temperature 293(2)
_cell_measurement_theta_max 15
_cell_measurement_theta_min 10
_cell_measurement_wavelength 0.71073
_cell_volume 2531.2(9)
_computing_cell_refinement 'CAD4 Express (Enraf Nonius, 1994)'
_computing_data_collection 'CAD4 Express (Enraf Nonius, 1994)'
_computing_data_reduction 'XCAD4 (Harms & Wocadlo, 1995)'
_computing_molecular_graphics 'Ortep-3 for Windows (Farrugia, 1997)'
_computing_publication_material 'WinGX publication routines (Farrugia, 1999)'
_computing_structure_refinement 'SHELXL-97 (Sheldrick, 1997)'
_computing_structure_solution 'SHELXS-86 (Sheldrick, 1986)'
_diffrn_ambient_temperature 293(2)
_diffrn_detector 'scintillation LiI'
_diffrn_detector_dtime 1.195
_diffrn_measured_fraction_theta_full 0.773
_diffrn_measured_fraction_theta_max 0.773
_diffrn_measurement_device '\k-geometry diffractometer'
_diffrn_measurement_device_type 'Enraf Nonius TurboCAD4'
_diffrn_measurement_method 'non-profiled omega scans'
_diffrn_orient_matrix_type
;
  x-axis points to radiation source
  the matrix is specified in reciprocal space
;
_diffrn_orient_matrix_UB_11 -0.016741
_diffrn_orient_matrix_UB_12 0.005548
_diffrn_orient_matrix_UB_13 -0.05812
_diffrn_orient_matrix_UB_21 -0.03691
_diffrn_orient_matrix_UB_22 0.077609
_diffrn_orient_matrix_UB_23 0.006614
_diffrn_orient_matrix_UB_31 0.062418
_diffrn_orient_matrix_UB_32 0.047373
_diffrn_orient_matrix_UB_33 -0.004004
_diffrn_radiation_monochromator graphite
_diffrn_radiation_probe x-ray
_diffrn_radiation_type MoK\a
_diffrn_radiation_wavelength 0.71073
_diffrn_reflns_av_R_equivalents 0.0213
_diffrn_reflns_av_unetI/netI 0.0649
_diffrn_reflns_limit_h_max 14
_diffrn_reflns_limit_h_min 0
_diffrn_reflns_limit_k_max 11
_diffrn_reflns_limit_k_min 0
_diffrn_reflns_limit_l_max 18
_diffrn_reflns_limit_l_min -20
_diffrn_reflns_number 3463
_diffrn_reflns_theta_full 24.63
_diffrn_reflns_theta_max 24.63
_diffrn_reflns_theta_min 1.82
_diffrn_source 'Enraf Nonius FR590'
_diffrn_standards_decay_% 1
_diffrn_standards_interval_time 166
_diffrn_standards_number 3
_exptl_absorpt_coefficient_mu 0.687
_exptl_absorpt_correction_T_max 0.8716
_exptl_absorpt_correction_T_min 0.8416
_exptl_absorpt_correction_type psi-scan
_exptl_absorpt_process_details
;
North A.C.T., Phillips D.C. & Mathews F.S. (1968) Acta. Cryst. A24, 351
        Number of psi-scan sets used was   9
        Theta correction was applied.
        Averaged transmission function was used.
        No Fourier smoothing was applied.
;
_exptl_crystal_colour yellow
_exptl_crystal_density_diffrn 1.554
_exptl_crystal_density_method 'not measured'
_exptl_crystal_description prism
_exptl_crystal_F_000 1200
_exptl_crystal_size_max 0.20
_exptl_crystal_size_mid 0.15
_exptl_crystal_size_min 0.05
_refine_diff_density_max 1.554
_refine_diff_density_min -2.088
_refine_diff_density_rms 0.108
_refine_ls_extinction_method none
_refine_ls_goodness_of_fit_ref 1.116
_refine_ls_hydrogen_treatment mixed
_refine_ls_matrix_type full
_refine_ls_number_parameters 339
_refine_ls_number_reflns 3300
_refine_ls_number_restraints 0
_refine_ls_restrained_S_all 1.116
_refine_ls_R_factor_all 0.1276
_refine_ls_R_factor_gt 0.0669
_refine_ls_shift/su_max 0
_refine_ls_shift/su_mean 0
_refine_ls_structure_factor_coef Fsqd
_refine_ls_weighting_details 'calc w=1/[\s^2^(Fo^2^)+(0.0000P)^2^+23.6769P] where P=(Fo^2^+2Fc^2^)/3'
_refine_ls_weighting_scheme calc
_refine_ls_wR_factor_gt 0.1312
_refine_ls_wR_factor_ref 0.1509
_reflns_number_gt 2138
_reflns_number_total 3300
_reflns_threshold_expression >2sigma(I)
_cod_data_source_file ic061455dsup1.cif
_cod_data_source_block mdppmo
_cod_original_sg_symbol_H-M 'P 21/n'
_cod_database_code 4333124

loop_
_symmetry_equiv_pos_as_xyz
'x, y, z'
'-x+1/2, y+1/2, -z+1/2'
'-x, -y, -z'
'x-1/2, -y-1/2, z-1/2'

loop_
_atom_site_label
_atom_site_type_symbol
_atom_site_fract_x
_atom_site_fract_y
_atom_site_fract_z
_atom_site_U_iso_or_equiv
_atom_site_adp_type
_atom_site_occupancy
_atom_site_symmetry_multiplicity
_atom_site_calc_flag
_atom_site_refinement_flags
Mo1 Mo 0.01752(7) 0.50136(10) 0.19530(8) 0.0779(4) Uani 1 1 d .
O1 O -0.0047(9) 0.6198(9) 0.2643(7) 0.078(4) Uani 0.702(12) 1 d P
O10 O 0.0221(17) 0.552(2) 0.0757(14) 0.061(8) Uiso 0.298(12) 1 d P
O2 O -0.1171(5) 0.4500(7) 0.1767(5) 0.062(2) Uani 1 1 d .
O3 O -0.0842(8) 0.5268(10) 0.1192(6) 0.074(4) Uani 0.702(12) 1 d P
O30 O -0.082(2) 0.581(2) 0.2076(16) 0.074(10) Uani 0.298(12) 1 d P
O4 O 0.1636(5) 0.5022(7) 0.2068(5) 0.064(2) Uani 1 1 d .
O5 O 0.1128(8) 0.5675(10) 0.1432(8) 0.077(4) Uani 0.702(12) 1 d P
O50 O 0.1158(18) 0.604(2) 0.2251(17) 0.066(9) Uani 0.298(12) 1 d P
O11 O 0.0336(5) 0.3855(6) 0.2956(4) 0.0522(19) Uani 1 1 d .
O21 O 0.0413(4) 0.3218(5) 0.1381(3) 0.0374(15) Uani 1 1 d .
P1 P 0.08113(17) 0.2644(2) 0.31649(14) 0.0393(6) Uani 1 1 d .
P2 P 0.12278(17) 0.2287(2) 0.15143(14) 0.0338(6) Uani 1 1 d .
C12 C 0.1755(6) 0.2282(8) 0.2539(5) 0.035(2) Uani 1 1 d .
H12A H 0.2032 0.1486 0.2675 0.041 Uiso 1 1 calc R
H12B H 0.2288 0.2876 0.2616 0.041 Uiso 1 1 calc R
C116 C 0.0174(8) 0.0246(10) 0.3163(6) 0.063(3) Uani 1 1 d .
H116 H 0.0838 0.0038 0.3295 0.075 Uiso 1 1 calc R
C226 C -0.0265(7) 0.0708(9) 0.1015(6) 0.046(3) Uani 1 1 d .
H226 H -0.0653 0.1405 0.0931 0.055 Uiso 1 1 calc R
C111 C -0.0086(7) 0.1448(9) 0.3073(6) 0.045(3) Uani 1 1 d .
C112 C -0.1084(7) 0.1761(11) 0.2878(6) 0.058(3) Uani 1 1 d .
H112 H -0.1266 0.2574 0.2806 0.07 Uiso 1 1 calc R
C113 C -0.1803(8) 0.0854(14) 0.2793(7) 0.071(4) Uani 1 1 d .
H113 H -0.247 0.1058 0.2675 0.085 Uiso 1 1 calc R
C114 C -0.1530(9) -0.0330(14) 0.2884(7) 0.081(4) Uani 1 1 d .
H114 H -0.2017 -0.0931 0.2827 0.097 Uiso 1 1 calc R
C115 C -0.0544(10) -0.0669(12) 0.3059(8) 0.085(4) Uani 1 1 d .
H115 H -0.0365 -0.1486 0.3106 0.102 Uiso 1 1 calc R
C121 C 0.1401(7) 0.2708(10) 0.4149(5) 0.042(2) Uani 1 1 d .
C122 C 0.1180(8) 0.3686(11) 0.4608(6) 0.062(3) Uani 1 1 d .
H122 H 0.0749 0.4294 0.4401 0.074 Uiso 1 1 calc R
C123 C 0.1604(10) 0.3753(15) 0.5380(7) 0.091(5) Uani 1 1 d .
H123 H 0.1444 0.4396 0.5695 0.11 Uiso 1 1 calc R
C124 C 0.2255(10) 0.2881(17) 0.5676(7) 0.090(5) Uani 1 1 d .
H124 H 0.2547 0.2939 0.6192 0.108 Uiso 1 1 calc R
C125 C 0.2477(10) 0.1938(13) 0.5229(7) 0.085(4) Uani 1 1 d .
H125 H 0.2918 0.1344 0.544 0.102 Uiso 1 1 calc R
C126 C 0.2064(8) 0.1833(11) 0.4465(6) 0.069(3) Uani 1 1 d .
H126 H 0.223 0.1177 0.4162 0.083 Uiso 1 1 calc R
C211 C 0.2240(6) 0.2576(8) 0.0944(5) 0.041(2) Uani 1 1 d .
C212 C 0.3163(7) 0.2045(10) 0.1121(6) 0.061(3) Uani 1 1 d .
H212 H 0.3283 0.1536 0.1554 0.073 Uiso 1 1 calc R
C213 C 0.3910(8) 0.2275(12) 0.0649(7) 0.075(4) Uani 1 1 d .
H213 H 0.4533 0.1919 0.0764 0.09 Uiso 1 1 calc R
C214 C 0.3730(10) 0.3021(12) 0.0017(7) 0.079(4) Uani 1 1 d .
H214 H 0.4235 0.3177 -0.0296 0.095 Uiso 1 1 calc R
C215 C 0.2813(10) 0.3546(11) -0.0163(7) 0.073(4) Uani 1 1 d .
H215 H 0.2695 0.4042 -0.0603 0.088 Uiso 1 1 calc R
C216 C 0.2063(8) 0.3338(10) 0.0310(7) 0.059(3) Uani 1 1 d .
H216 H 0.1446 0.3711 0.0198 0.07 Uiso 1 1 calc R
C221 C 0.0725(7) 0.0806(8) 0.1285(6) 0.041(2) Uani 1 1 d .
C222 C 0.1304(8) -0.0233(9) 0.1374(6) 0.056(3) Uani 1 1 d .
H222 H 0.1979 -0.0172 0.1544 0.067 Uiso 1 1 calc R
C223 C 0.0880(8) -0.1369(10) 0.1210(7) 0.068(4) Uani 1 1 d .
H223 H 0.1272 -0.2066 0.1262 0.082 Uiso 1 1 calc R
C224 C -0.0119(9) -0.1458(10) 0.0972(6) 0.061(3) Uani 1 1 d .
H224 H -0.0409 -0.222 0.0881 0.073 Uiso 1 1 calc R
C225 C -0.0689(8) -0.0434(10) 0.0868(6) 0.057(3) Uani 1 1 d .
H225 H -0.1364 -0.0499 0.0698 0.068 Uiso 1 1 calc R

loop_
_atom_site_aniso_label
_atom_site_aniso_U_11
_atom_site_aniso_U_22
_atom_site_aniso_U_33
_atom_site_aniso_U_23
_atom_site_aniso_U_13
_atom_site_aniso_U_12
Mo1 0.0413(5) 0.0338(5) 0.1500(11) 0.0090(7) -0.0277(6) 0.0023(5)
O1 0.100(10) 0.042(7) 0.086(9) -0.022(6) -0.017(8) 0.023(6)
O2 0.040(4) 0.074(5) 0.071(6) -0.008(5) -0.001(4) 0.014(4)
O3 0.080(8) 0.078(9) 0.054(8) 0.005(6) -0.033(6) 0.037(7)
O30 0.08(2) 0.058(18) 0.08(2) -0.035(15) 0.017(17) 0.042(15)
O4 0.044(4) 0.047(4) 0.098(6) 0.000(5) -0.014(4) -0.007(4)
O5 0.072(8) 0.047(7) 0.113(12) 0.022(8) 0.010(8) -0.001(6)
O50 0.063(17) 0.043(16) 0.09(2) -0.024(15) -0.006(15) -0.025(13)
O11 0.050(4) 0.057(5) 0.050(5) 0.001(4) 0.010(3) 0.019(4)
O21 0.037(4) 0.035(3) 0.038(4) 0.007(3) -0.004(3) 0.005(3)
P1 0.0325(13) 0.0486(16) 0.0365(15) 0.0011(13) 0.0030(11) 0.0013(12)
P2 0.0297(12) 0.0350(14) 0.0358(15) 0.0015(12) -0.0009(11) 0.0031(11)
C12 0.028(5) 0.043(6) 0.032(5) 0.008(5) -0.002(4) -0.001(4)
C116 0.054(7) 0.066(9) 0.068(8) 0.009(7) 0.010(6) -0.012(6)
C226 0.039(6) 0.044(6) 0.054(7) -0.001(5) 0.001(5) 0.004(5)
C111 0.040(6) 0.063(7) 0.032(6) 0.005(5) 0.006(5) -0.004(5)
C112 0.038(6) 0.084(8) 0.054(7) -0.008(6) 0.010(5) -0.009(6)
C113 0.042(7) 0.115(12) 0.056(8) 0.009(8) 0.011(6) -0.019(8)
C114 0.060(9) 0.105(12) 0.078(10) 0.003(8) 0.007(7) -0.040(8)
C115 0.089(10) 0.064(8) 0.102(11) 0.025(8) 0.004(9) -0.026(8)
C121 0.035(5) 0.062(7) 0.031(5) -0.003(5) 0.010(4) -0.011(5)
C122 0.057(7) 0.085(9) 0.044(7) -0.015(7) 0.010(6) -0.008(6)
C123 0.081(10) 0.147(15) 0.047(9) -0.043(9) 0.011(7) -0.027(10)
C124 0.078(10) 0.148(15) 0.039(8) -0.004(10) -0.012(7) -0.046(10)
C125 0.101(11) 0.095(11) 0.051(9) 0.023(8) -0.031(8) -0.018(9)
C126 0.084(9) 0.067(8) 0.050(8) 0.005(6) -0.021(7) 0.005(7)
C211 0.039(5) 0.037(6) 0.045(6) 0.001(5) 0.001(5) -0.002(5)
C212 0.043(6) 0.080(8) 0.060(7) 0.025(7) 0.010(6) 0.013(6)
C213 0.049(7) 0.101(10) 0.078(9) 0.018(8) 0.019(7) 0.012(7)
C214 0.082(10) 0.097(10) 0.065(9) -0.002(8) 0.040(8) -0.001(8)
C215 0.091(10) 0.087(9) 0.044(7) 0.022(7) 0.024(7) 0.006(8)
C216 0.051(7) 0.054(7) 0.072(8) 0.010(6) 0.011(6) 0.003(6)
C221 0.037(6) 0.033(6) 0.051(7) 0.005(5) -0.006(5) 0.004(5)
C222 0.055(6) 0.047(7) 0.060(7) -0.006(6) -0.014(5) 0.006(5)
C223 0.061(8) 0.039(7) 0.099(10) -0.005(6) -0.016(7) 0.011(6)
C224 0.078(9) 0.042(7) 0.060(8) -0.009(6) -0.003(6) -0.011(6)
C225 0.043(6) 0.065(8) 0.060(8) -0.002(6) -0.008(5) -0.012(6)

loop_
_atom_type_symbol
_atom_type_description
_atom_type_scat_dispersion_real
_atom_type_scat_dispersion_imag
_atom_type_scat_source
C C 0.0033 0.0016 'International Tables Vol C Tables 4.2.6.8 and 6.1.1.4'
H H 0 0 'International Tables Vol C Tables 4.2.6.8 and 6.1.1.4'
Mo Mo -1.6832 0.6857 'International Tables Vol C Tables 4.2.6.8 and 6.1.1.4'
O O 0.0106 0.006 'International Tables Vol C Tables 4.2.6.8 and 6.1.1.4'
P P 0.1023 0.0942 'International Tables Vol C Tables 4.2.6.8 and 6.1.1.4'

loop_
_geom_angle_atom_site_label_1
_geom_angle_atom_site_label_2
_geom_angle_atom_site_label_3
_geom_angle
O30 Mo1 O50 102.9(13)
O30 Mo1 O5 119.5(11)
O50 Mo1 O5 48.2(9)
O30 Mo1 O1 48.2(9)
O50 Mo1 O1 61.7(9)
O5 Mo1 O1 102.4(6)
O30 Mo1 O3 56.1(10)
O50 Mo1 O3 126.5(10)
O5 Mo1 O3 96.2(6)
O1 Mo1 O3 101.2(5)
O30 Mo1 O2 52.7(10)
O50 Mo1 O2 155.5(9)
O5 Mo1 O2 139.6(5)
O1 Mo1 O2 95.7(5)
O3 Mo1 O2 44.5(4)
O30 Mo1 O4 144.7(10)
O50 Mo1 O4 41.9(8)
O5 Mo1 O4 44.1(4)
O1 Mo1 O4 99.7(5)
O3 Mo1 O4 138.4(5)
O2 Mo1 O4 162.5(3)
O30 Mo1 O10 95.6(12)
O50 Mo1 O10 90.8(11)
O5 Mo1 O10 47.1(7)
O1 Mo1 O10 118.0(7)
O3 Mo1 O10 50.6(7)
O2 Mo1 O10 92.5(7)
O4 Mo1 O10 87.7(7)
O30 Mo1 O11 103.0(10)
O50 Mo1 O11 98.1(9)
O5 Mo1 O11 128.8(4)
O1 Mo1 O11 84.8(4)
O3 Mo1 O11 132.5(5)
O2 Mo1 O11 88.2(3)
O4 Mo1 O11 84.8(3)
O10 Mo1 O11 156.9(6)
O30 Mo1 O21 133.3(10)
O50 Mo1 O21 123.2(9)
O5 Mo1 O21 89.6(4)
O1 Mo1 O21 164.3(4)
O3 Mo1 O21 87.4(4)
O2 Mo1 O21 81.2(3)
O4 Mo1 O21 81.8(3)
O10 Mo1 O21 77.6(6)
O11 Mo1 O21 79.7(2)
O30 O1 Mo1 59.4(9)
O5 O10 O3 108.3(15)
O5 O10 Mo1 55.5(9)
O3 O10 Mo1 54.9(8)
O3 O2 O30 65.5(11)
O3 O2 Mo1 64.5(5)
O30 O2 Mo1 54.9(9)
O2 O3 O30 62.5(11)
O2 O3 O10 138.3(10)
O30 O3 O10 114.6(15)
O2 O3 Mo1 71.0(5)
O30 O3 Mo1 56.3(9)
O10 O3 Mo1 74.5(9)
O1 O30 O2 132.9(18)
O1 O30 O3 133.9(19)
O2 O30 O3 52.0(9)
O1 O30 Mo1 72.4(13)
O2 O30 Mo1 72.4(9)
O3 O30 Mo1 67.6(9)
O50 O4 O5 63.6(12)
O50 O4 Mo1 61.7(9)
O5 O4 Mo1 61.9(5)
O4 O5 O50 55.8(12)
O4 O5 O10 140.2(12)
O50 O5 O10 131.7(16)
O4 O5 Mo1 74.1(6)
O50 O5 Mo1 65.1(10)
O10 O5 Mo1 77.4(10)
O4 O50 O5 60.6(12)
O4 O50 Mo1 76.5(11)
O5 O50 Mo1 66.7(10)
P1 O11 Mo1 136.3(4)
P2 O21 Mo1 132.1(3)
O11 P1 C111 111.2(4)
O11 P1 C121 109.0(5)
C111 P1 C121 109.9(4)
O11 P1 C12 111.5(4)
C111 P1 C12 107.7(4)
C121 P1 C12 107.5(4)
O21 P2 C221 109.3(4)
O21 P2 C211 112.8(4)
C221 P2 C211 109.5(4)
O21 P2 C12 110.6(4)
C221 P2 C12 108.0(4)
C211 P2 C12 106.6(4)
P1 C12 P2 110.3(4)
P1 C12 H12A 109.6
P2 C12 H12A 109.6
P1 C12 H12B 109.6
P2 C12 H12B 109.6
H12A C12 H12B 108.1
C111 C116 C115 120.9(11)
C111 C116 H116 119.6
C115 C116 H116 119.6
C221 C226 C225 120.0(9)
C221 C226 H226 120
C225 C226 H226 120
C116 C111 C112 119.6(10)
C116 C111 P1 122.4(8)
C112 C111 P1 118.0(8)
C113 C112 C111 119.7(11)
C113 C112 H112 120.2
C111 C112 H112 120.2
C114 C113 C112 119.8(11)
C114 C113 H113 120.1
C112 C113 H113 120.1
C113 C114 C115 121.7(11)
C113 C114 H114 119.1
C115 C114 H114 119.1
C114 C115 C116 118.3(12)
C114 C115 H115 120.8
C116 C115 H115 120.8
C126 C121 C122 119.1(10)
C126 C121 P1 123.1(8)
C122 C121 P1 117.8(8)
C121 C122 C123 119.5(12)
C121 C122 H122 120.3
C123 C122 H122 120.3
C124 C123 C122 120.2(13)
C124 C123 H123 119.9
C122 C123 H123 119.9
C125 C124 C123 120.3(12)
C125 C124 H124 119.9
C123 C124 H124 119.9
C124 C125 C126 121.2(13)
C124 C125 H125 119.4
C126 C125 H125 119.4
C125 C126 C121 119.6(12)
C125 C126 H126 120.2
C121 C126 H126 120.2
C216 C211 C212 120.5(9)
C216 C211 P2 117.6(7)
C212 C211 P2 122.0(8)
C211 C212 C213 119.6(10)
C211 C212 H212 120.2
C213 C212 H212 120.2
C214 C213 C212 119.9(11)
C214 C213 H213 120.1
C212 C213 H213 120.1
C213 C214 C215 120.8(12)
C213 C214 H214 119.6
C215 C214 H214 119.6
C214 C215 C216 120.0(11)
C214 C215 H215 120
C216 C215 H215 120
C211 C216 C215 119.3(10)
C211 C216 H216 120.4
C215 C216 H216 120.4
C226 C221 C222 119.5(9)
C226 C221 P2 118.6(7)
C222 C221 P2 121.9(7)
C221 C222 C223 120.2(9)
C221 C222 H222 119.9
C223 C222 H222 119.9
C224 C223 C222 119.8(10)
C224 C223 H223 120.1
C222 C223 H223 120.1
C225 C224 C223 120.2(10)
C225 C224 H224 119.9
C223 C224 H224 119.9
C224 C225 C226 120.3(9)
C224 C225 H225 119.9
C226 C225 H225 119.9

loop_
_geom_bond_atom_site_label_1
_geom_bond_atom_site_label_2
_geom_bond_distance
Mo1 O30 1.63(2)
Mo1 O50 1.78(2)
Mo1 O5 1.800(11)
Mo1 O1 1.805(10)
Mo1 O3 1.811(9)
Mo1 O2 1.898(7)
Mo1 O4 1.963(6)
Mo1 O10 2.13(2)
Mo1 O11 2.133(7)
Mo1 O21 2.240(6)
O1 O30 1.41(3)
O10 O5 1.60(3)
O10 O3 1.71(3)
O2 O3 1.407(13)
O2 O30 1.58(3)
O3 O30 1.62(3)
O4 O50 1.35(3)
O4 O5 1.419(13)
O5 O50 1.46(3)
O11 P1 1.502(7)
O21 P2 1.502(6)
P1 C111 1.783(10)
P1 C121 1.788(9)
P1 C12 1.800(8)
P2 C221 1.790(9)
P2 C211 1.796(9)
P2 C12 1.822(8)
C12 H12A 0.97
C12 H12B 0.97
C116 C111 1.370(14)
C116 C115 1.394(15)
C116 H116 0.93
C226 C221 1.372(12)
C226 C225 1.389(13)
C226 H226 0.93
C111 C112 1.396(13)
C112 C113 1.388(15)
C112 H112 0.93
C113 C114 1.355(17)
C113 H113 0.93
C114 C115 1.384(17)
C114 H114 0.93
C115 H115 0.93
C121 C126 1.383(14)
C121 C122 1.384(14)
C122 C123 1.385(15)
C122 H122 0.93
C123 C124 1.360(19)
C123 H123 0.93
C124 C125 1.343(18)
C124 H124 0.93
C125 C126 1.371(15)
C125 H125 0.93
C126 H126 0.93
C211 C216 1.372(13)
C211 C212 1.381(12)
C212 C213 1.384(14)
C212 H212 0.93
C213 C214 1.359(15)
C213 H213 0.93
C214 C215 1.371(16)
C214 H214 0.93
C215 C216 1.386(14)
C215 H215 0.93
C216 H216 0.93
C221 C222 1.382(12)
C222 C223 1.388(14)
C222 H222 0.93
C223 C224 1.370(14)
C223 H223 0.93
C224 C225 1.364(14)
C224 H224 0.93
C225 H225 0.93
